data_4081712
loop_
_publ_author_name
'Miyada, Takuma'
'Yamashita, Makoto'

_publ_section_title
;
 Oxygenation of a Ruthenium Complex Bearing a PBP-Pincer Ligand Inducing
 the Formation of a Boronato Ligand with a Weak Ru--O Bond
;
_journal_issue 19
_journal_name_full Organometallics
_journal_page_first 5281
_journal_paper_doi 10.1021/om400915x
_journal_volume 32
_journal_year 2013
_chemical_formula_sum 'C26 H45 B N2 O3 P2 Ru'
_chemical_formula_weight 607.46
_chemical_name_systematic
; 
 ? 
;
_space_group_IT_number 61
_symmetry_cell_setting orthorhombic
_symmetry_space_group_name_Hall '-P 2ac 2ab'
_symmetry_space_group_name_H-M 'P b c a'
_atom_sites_solution_hydrogens geom
_atom_sites_solution_primary direct
_atom_sites_solution_secondary difmap
_audit_creation_method SHELXL-97
_cell_angle_alpha 90.00
_cell_angle_beta 90.00
_cell_angle_gamma 90.00
_cell_formula_units_Z 8
_cell_length_a 11.472(4)
_cell_length_b 37.285(14)
_cell_length_c 13.446(5)
_cell_measurement_reflns_used 9005
_cell_measurement_temperature 113(2)
_cell_measurement_theta_max 27.4894
_cell_measurement_theta_min 2.0844
_cell_volume 5751(4)
_computing_cell_refinement 'RIGAKU CrystalClear'
_computing_data_collection 'RIGAKU CrystalClear'
_computing_data_reduction 'RIGAKU CrystalClear'
_computing_molecular_graphics ORTEP-III
_computing_structure_refinement 'SHELXL-97 (Sheldrick, 1997)'
_computing_structure_solution SIR-97
_diffrn_ambient_temperature 113(2)
_diffrn_detector_area_resol_mean 7.31
_diffrn_measured_fraction_theta_full 0.996
_diffrn_measured_fraction_theta_max 0.996
_diffrn_measurement_device_type 'RIGAKU/MSC Mercury CCD'
_diffrn_measurement_method 'omega scans'
_diffrn_radiation_monochromator graphite
_diffrn_radiation_source 'fine-focus sealed tube'
_diffrn_radiation_type MoK\a
_diffrn_radiation_wavelength 0.71075
_diffrn_reflns_av_R_equivalents 0.0835
_diffrn_reflns_av_sigmaI/netI 0.0783
_diffrn_reflns_limit_h_max 10
_diffrn_reflns_limit_h_min -13
_diffrn_reflns_limit_k_max 44
_diffrn_reflns_limit_k_min -37
_diffrn_reflns_limit_l_max 14
_diffrn_reflns_limit_l_min -15
_diffrn_reflns_number 29952
_diffrn_reflns_theta_full 25.00
_diffrn_reflns_theta_max 25.00
_diffrn_reflns_theta_min 2.18
_exptl_absorpt_coefficient_mu 0.686
_exptl_absorpt_correction_T_max 0.9665
_exptl_absorpt_correction_T_min 0.6641
_exptl_absorpt_correction_type multi-scan
_exptl_absorpt_process_details 'Jacobson, R. (1998) Private communication'
_exptl_crystal_colour Colorless
_exptl_crystal_density_diffrn 1.403
_exptl_crystal_density_method 'not measured'
_exptl_crystal_description Platelet
_exptl_crystal_F_000 2544
_exptl_crystal_size_max 0.60
_exptl_crystal_size_mid 0.20
_exptl_crystal_size_min 0.05
_refine_diff_density_max 0.577
_refine_diff_density_min -0.633
_refine_diff_density_rms 0.103
_refine_ls_extinction_method none
_refine_ls_goodness_of_fit_ref 1.177
_refine_ls_hydrogen_treatment mixed
_refine_ls_matrix_type full
_refine_ls_number_parameters 376
_refine_ls_number_reflns 5028
_refine_ls_number_restraints 0
_refine_ls_restrained_S_all 1.177
_refine_ls_R_factor_all 0.0797
_refine_ls_R_factor_gt 0.0587
_refine_ls_shift/su_max 0.001
_refine_ls_shift/su_mean 0.000
_refine_ls_structure_factor_coef Fsqd
_refine_ls_weighting_details 'calc w=1/[\s^2^(Fo^2^)+(0.0050P)^2^+12.7283P] where P=(Fo^2^+2Fc^2^)/3'
_refine_ls_weighting_scheme calc
_refine_ls_wR_factor_gt 0.0883
_refine_ls_wR_factor_ref 0.0957
_reflns_number_gt 4048
_reflns_number_total 5028
_reflns_threshold_expression >2sigma(I)
_cod_data_source_file om400915x_si_002.cif
_cod_data_source_block 4
_cod_depositor_comments
;
The following automatic conversions were performed:
'_atom_site_symetry_multiplicity' tag replaced with
'_atom_site_symmetry_multiplicity'.

Automatic conversion script
Id: cif_correct_tags 1440 2010-10-19 06:21:57Z saulius 

The following automatic conversions were performed:

'_symmetry_cell_setting' value 'Orthorhombic' changed to
'orthorhombic' according to
/home/saulius/struct/CIF-dictionaries/cif_core.dic dictionary named
'cif_core.dic' version 2.4.2 from
2011-04-26.

'_exptl_absorpt_correction_type' value 'Multi-scan'
changed to 'multi-scan' according to
/home/saulius/struct/CIF-dictionaries/cif_core.dic dictionary named
'cif_core.dic' version 2.4.2 from 2011-04-26.

Automatic conversion script
Id: cif_fix_values 1891 2012-01-12 08:04:46Z andrius 
;
_cod_original_cell_volume 5752(4)
_cod_original_sg_symbol_H-M Pbca
_cod_database_code 4081712

loop_
_symmetry_equiv_pos_as_xyz
'x, y, z'
'-x+1/2, -y, z+1/2'
'x+1/2, -y+1/2, -z'
'-x, y+1/2, -z+1/2'
'-x, -y, -z'
'x-1/2, y, -z-1/2'
'-x-1/2, y-1/2, z'
'x, -y-1/2, z-1/2'

loop_
_atom_site_label
_atom_site_type_symbol
_atom_site_fract_x
_atom_site_fract_y
_atom_site_fract_z
_atom_site_U_iso_or_equiv
_atom_site_adp_type
_atom_site_occupancy
_atom_site_symmetry_multiplicity
_atom_site_calc_flag
_atom_site_refinement_flags
Ru1 Ru 0.80495(3) 0.145288(11) 0.50673(3) 0.01576(12) Uani 1 1 d .
H1 H 0.709(3) 0.1141(11) 0.504(3) 0.011(11) Uiso 1 1 d .
O1 O 0.8446(2) 0.13308(9) 0.6600(2) 0.0204(8) Uani 1 1 d .
B1 B 0.7656(4) 0.10712(17) 0.6658(4) 0.0188(13) Uani 1 1 d .
N1 N 0.7824(3) 0.06951(11) 0.6401(3) 0.0170(9) Uani 1 1 d .
N2 N 0.6430(3) 0.11065(11) 0.6899(3) 0.0191(10) Uani 1 1 d .
P1 P 0.90762(10) 0.09048(4) 0.47145(9) 0.0165(3) Uani 1 1 d .
P2 P 0.63381(10) 0.17346(4) 0.57657(10) 0.0177(3) Uani 1 1 d .
C1 C 0.7788(4) 0.15815(14) 0.3750(4) 0.0232(12) Uani 1 1 d .
O2 O 0.7644(3) 0.16623(11) 0.2938(3) 0.0355(10) Uani 1 1 d .
C2 C 0.9294(4) 0.18068(15) 0.5239(4) 0.0257(13) Uani 1 1 d .
O3 O 1.0027(3) 0.20060(11) 0.5404(3) 0.0414(11) Uani 1 1 d .
C3 C 0.6724(4) 0.05291(14) 0.6364(3) 0.0187(11) Uani 1 1 d .
C4 C 0.6410(4) 0.01840(14) 0.6118(3) 0.0212(12) Uani 1 1 d .
H2 H 0.6978 0.0013 0.5918 0.030(15) Uiso 1 1 calc R
C5 C 0.5221(4) 0.00912(15) 0.6172(4) 0.0244(12) Uani 1 1 d .
H3 H 0.4985 -0.0146 0.6008 0.010(12) Uiso 1 1 calc R
C6 C 0.4396(4) 0.03387(16) 0.6459(4) 0.0285(14) Uani 1 1 d .
H4 H 0.3599 0.0271 0.6482 0.017(12) Uiso 1 1 calc R
C7 C 0.4714(4) 0.06891(14) 0.6715(4) 0.0232(12) Uani 1 1 d .
H5 H 0.4144 0.0859 0.6918 0.020(13) Uiso 1 1 calc R
C8 C 0.5878(4) 0.07822(14) 0.6667(3) 0.0195(11) Uani 1 1 d .
C9 C 0.8825(4) 0.05920(13) 0.5811(3) 0.0173(11) Uani 1 1 d .
H6 H 0.8709 0.0345 0.5560 0.014(12) Uiso 1 1 calc R
H7 H 0.9527 0.0592 0.6238 0.030(14) Uiso 1 1 calc R
C10 C 1.0721(3) 0.09478(14) 0.4662(3) 0.0189(11) Uani 1 1 d .
C11 C 1.1066(4) 0.12302(14) 0.3878(4) 0.0251(13) Uani 1 1 d .
H8 H 1.1907 0.1274 0.3914 0.038(15) Uiso 1 1 calc R
H9 H 1.0647 0.1454 0.4009 0.036(15) Uiso 1 1 calc R
H10 H 1.0864 0.1142 0.3214 0.029(14) Uiso 1 1 calc R
C12 C 1.1372(4) 0.05972(14) 0.4441(4) 0.0244(12) Uani 1 1 d .
H11 H 1.1211 0.0522 0.3756 0.024(14) Uiso 1 1 calc R
H12 H 1.1110 0.0410 0.4902 0.024(13) Uiso 1 1 calc R
H13 H 1.2212 0.0635 0.4523 0.039(16) Uiso 1 1 calc R
C13 C 1.1122(4) 0.10835(15) 0.5691(4) 0.0259(13) Uani 1 1 d .
H14 H 1.1108 0.0885 0.6167 0.032(15) Uiso 1 1 calc R
H15 H 1.0596 0.1274 0.5918 0.019(13) Uiso 1 1 calc R
H16 H 1.1916 0.1178 0.5640 0.024(13) Uiso 1 1 calc R
C14 C 0.8540(4) 0.06301(13) 0.3617(4) 0.0205(12) Uani 1 1 d .
C15 C 0.8993(4) 0.07835(15) 0.2626(4) 0.0245(12) Uani 1 1 d .
H17 H 0.9824 0.0728 0.2557 0.027(14) Uiso 1 1 calc R
H18 H 0.8882 0.1044 0.2619 0.051(18) Uiso 1 1 calc R
H19 H 0.8561 0.0676 0.2073 0.024(14) Uiso 1 1 calc R
C16 C 0.8846(4) 0.02291(14) 0.3678(4) 0.0291(13) Uani 1 1 d .
H20 H 0.8711 0.0117 0.3029 0.048(17) Uiso 1 1 calc R
H21 H 0.8355 0.0113 0.4180 0.049(18) Uiso 1 1 calc R
H22 H 0.9668 0.0202 0.3863 0.026(14) Uiso 1 1 calc R
C17 C 0.7194(4) 0.06480(14) 0.3589(4) 0.0216(12) Uani 1 1 d .
H23 H 0.6948 0.0893 0.3435 0.025(14) Uiso 1 1 calc R
H24 H 0.6880 0.0577 0.4238 0.011(11) Uiso 1 1 calc R
H25 H 0.6901 0.0484 0.3077 0.033(15) Uiso 1 1 calc R
C18 C 0.5895(4) 0.14547(14) 0.6881(4) 0.0212(12) Uani 1 1 d .
H26 H 0.6108 0.1585 0.7496 0.034(15) Uiso 1 1 calc R
H27 H 0.5037 0.1425 0.6877 0.027(13) Uiso 1 1 calc R
C19 C 0.4982(4) 0.17330(14) 0.4958(4) 0.0191(11) Uani 1 1 d .
C20 C 0.5063(4) 0.20138(15) 0.4128(4) 0.0291(13) Uani 1 1 d .
H28 H 0.5815 0.1991 0.3788 0.044(17) Uiso 1 1 calc R
H29 H 0.4996 0.2254 0.4416 0.024(14) Uiso 1 1 calc R
H30 H 0.4430 0.1976 0.3650 0.023(13) Uiso 1 1 calc R
C21 C 0.4876(4) 0.13602(15) 0.4475(4) 0.0283(13) Uani 1 1 d .
H31 H 0.4151 0.1347 0.4091 0.053(18) Uiso 1 1 calc R
H32 H 0.4869 0.1176 0.4994 0.026(14) Uiso 1 1 calc R
H33 H 0.5541 0.1320 0.4031 0.036(15) Uiso 1 1 calc R
C22 C 0.3832(4) 0.17977(16) 0.5536(4) 0.0307(14) Uani 1 1 d .
H34 H 0.3846 0.2038 0.5834 0.045(18) Uiso 1 1 calc R
H35 H 0.3753 0.1617 0.6062 0.030(15) Uiso 1 1 calc R
H36 H 0.3170 0.1779 0.5078 0.032(14) Uiso 1 1 calc R
C23 C 0.6587(4) 0.21958(15) 0.6312(4) 0.0239(12) Uani 1 1 d .
C24 C 0.5499(4) 0.23744(15) 0.6757(4) 0.0313(14) Uani 1 1 d .
H37 H 0.5730 0.2588 0.7132 0.018(13) Uiso 1 1 calc R
H38 H 0.5105 0.2205 0.7202 0.033(16) Uiso 1 1 calc R
H39 H 0.4967 0.2444 0.6219 0.041(16) Uiso 1 1 calc R
C25 C 0.7111(4) 0.24453(14) 0.5528(4) 0.0280(13) Uani 1 1 d .
H40 H 0.6566 0.2471 0.4971 0.006(11) Uiso 1 1 calc R
H41 H 0.7847 0.2344 0.5285 0.022(13) Uiso 1 1 calc R
H42 H 0.7258 0.2681 0.5824 0.052(18) Uiso 1 1 calc R
C26 C 0.7490(4) 0.21554(15) 0.7159(4) 0.0300(14) Uani 1 1 d .
H43 H 0.7824 0.2391 0.7316 0.025(14) Uiso 1 1 calc R
H44 H 0.8112 0.1992 0.6946 0.025(14) Uiso 1 1 calc R
H45 H 0.7106 0.2058 0.7751 0.048(18) Uiso 1 1 calc R

loop_
_atom_site_aniso_label
_atom_site_aniso_U_11
_atom_site_aniso_U_22
_atom_site_aniso_U_33
_atom_site_aniso_U_23
_atom_site_aniso_U_13
_atom_site_aniso_U_12
Ru1 0.01497(18) 0.0178(2) 0.0145(2) 0.00122(19) 0.00161(16) -0.00020(16)
O1 0.0224(17) 0.027(2) 0.0124(18) 0.0017(16) -0.0019(13) 0.0018(15)
B1 0.019(3) 0.033(4) 0.004(3) 0.008(3) 0.002(2) -0.001(3)
N1 0.022(2) 0.019(2) 0.010(2) 0.0051(19) 0.0024(16) 0.0027(18)
N2 0.021(2) 0.022(3) 0.013(2) 0.001(2) 0.0014(17) 0.0047(18)
P1 0.0171(6) 0.0200(8) 0.0125(7) 0.0011(6) 0.0002(5) 0.0007(5)
P2 0.0156(6) 0.0219(8) 0.0155(7) -0.0003(6) 0.0001(5) -0.0001(5)
C1 0.018(3) 0.024(3) 0.027(3) 0.002(3) 0.004(2) 0.002(2)
O2 0.046(2) 0.042(3) 0.019(2) 0.012(2) 0.0022(17) 0.0072(19)
C2 0.025(3) 0.029(3) 0.024(3) 0.001(3) 0.007(2) 0.005(2)
O3 0.027(2) 0.034(3) 0.063(3) -0.008(2) 0.0032(19) -0.0092(19)
C3 0.025(3) 0.023(3) 0.007(3) 0.007(2) 0.0014(19) 0.002(2)
C4 0.031(3) 0.024(3) 0.009(3) 0.003(2) 0.001(2) 0.001(2)
C5 0.030(3) 0.030(4) 0.014(3) 0.001(3) 0.003(2) -0.011(2)
C6 0.023(3) 0.044(4) 0.019(3) 0.005(3) 0.004(2) -0.005(3)
C7 0.029(3) 0.022(3) 0.018(3) 0.006(2) 0.004(2) -0.002(2)
C8 0.024(2) 0.023(3) 0.012(3) 0.001(2) 0.003(2) -0.001(2)
C9 0.021(2) 0.018(3) 0.013(3) -0.003(2) 0.002(2) 0.004(2)
C10 0.013(2) 0.028(3) 0.015(3) 0.001(2) 0.0009(19) 0.002(2)
C11 0.019(3) 0.032(4) 0.024(3) -0.001(3) 0.002(2) 0.000(2)
C12 0.022(3) 0.032(3) 0.020(3) 0.003(3) 0.006(2) 0.003(2)
C13 0.017(2) 0.039(4) 0.021(3) -0.004(3) 0.000(2) 0.000(2)
C14 0.028(3) 0.018(3) 0.015(3) 0.003(2) -0.003(2) -0.001(2)
C15 0.028(3) 0.029(4) 0.016(3) -0.003(3) 0.000(2) -0.002(2)
C16 0.042(3) 0.022(3) 0.024(3) -0.005(3) -0.002(3) 0.002(3)
C17 0.025(3) 0.026(3) 0.014(3) -0.002(3) -0.001(2) -0.001(2)
C18 0.022(2) 0.023(3) 0.018(3) -0.001(3) 0.005(2) 0.001(2)
C19 0.019(2) 0.025(3) 0.014(3) -0.005(2) 0.000(2) -0.001(2)
C20 0.029(3) 0.035(4) 0.023(3) -0.001(3) -0.003(2) 0.005(2)
C21 0.025(3) 0.035(4) 0.026(3) -0.006(3) -0.006(2) 0.003(2)
C22 0.019(3) 0.038(4) 0.036(4) -0.003(3) -0.001(2) -0.002(2)
C23 0.020(3) 0.030(3) 0.021(3) 0.001(3) -0.002(2) 0.002(2)
C24 0.026(3) 0.025(3) 0.043(4) -0.015(3) -0.001(3) 0.001(2)
C25 0.027(3) 0.019(3) 0.038(4) 0.001(3) 0.001(2) 0.002(2)
C26 0.029(3) 0.030(4) 0.031(4) -0.010(3) -0.005(3) -0.002(3)

loop_
_atom_type_symbol
_atom_type_description
_atom_type_scat_dispersion_real
_atom_type_scat_dispersion_imag
_atom_type_scat_source
C C 0.0033 0.0016 'International Tables Vol C Tables 4.2.6.8 and 6.1.1.4'
H H 0.0000 0.0000 'International Tables Vol C Tables 4.2.6.8 and 6.1.1.4'
B B 0.0013 0.0007 'International Tables Vol C Tables 4.2.6.8 and 6.1.1.4'
N N 0.0061 0.0033 'International Tables Vol C Tables 4.2.6.8 and 6.1.1.4'
O O 0.0106 0.0060 'International Tables Vol C Tables 4.2.6.8 and 6.1.1.4'
P P 0.1023 0.0942 'International Tables Vol C Tables 4.2.6.8 and 6.1.1.4'
Ru Ru -1.2594 0.8363 'International Tables Vol C Tables 4.2.6.8 and 6.1.1.4'

loop_
_geom_angle_atom_site_label_1
_geom_angle_atom_site_label_2
_geom_angle_atom_site_label_3
_geom_angle
C1 Ru1 C2 93.3(2)
C1 Ru1 O1 176.09(18)
C2 Ru1 O1 82.84(17)
C1 Ru1 P1 96.33(16)
C2 Ru1 P1 103.81(15)
O1 Ru1 P1 84.60(9)
C1 Ru1 P2 97.28(15)
C2 Ru1 P2 104.69(15)
O1 Ru1 P2 83.81(9)
P1 Ru1 P2 147.52(5)
C1 Ru1 B1 153.4(2)
C2 Ru1 B1 113.4(2)
O1 Ru1 B1 30.55(14)
P1 Ru1 B1 77.47(14)
P2 Ru1 B1 77.17(13)
C1 Ru1 H1 93.1(14)
C2 Ru1 H1 173.3(14)
O1 Ru1 H1 90.8(14)
P1 Ru1 H1 73.4(13)
P2 Ru1 H1 76.5(13)
B1 Ru1 H1 60.3(14)
B1 O1 Ru1 93.8(3)
O1 B1 N2 127.5(5)
O1 B1 N1 126.6(4)
N2 B1 N1 105.6(4)
O1 B1 Ru1 55.7(2)
N2 B1 Ru1 107.6(3)
N1 B1 Ru1 107.9(3)
C3 N1 C9 125.1(4)
C3 N1 B1 108.2(4)
C9 N1 B1 119.4(4)
C8 N2 C18 125.7(4)
C8 N2 B1 108.1(4)
C18 N2 B1 119.5(4)
C10 P1 C14 109.8(2)
C10 P1 C9 103.4(2)
C14 P1 C9 102.8(2)
C10 P1 Ru1 115.03(17)
C14 P1 Ru1 116.92(16)
C9 P1 Ru1 107.08(15)
C23 P2 C18 103.5(2)
C23 P2 C19 110.4(2)
C18 P2 C19 103.4(2)
C23 P2 Ru1 115.05(15)
C18 P2 Ru1 106.61(15)
C19 P2 Ru1 116.26(15)
O2 C1 Ru1 178.9(5)
O3 C2 Ru1 175.5(5)
C4 C3 N1 130.9(4)
C4 C3 C8 120.8(4)
N1 C3 C8 108.2(4)
C3 C4 C5 118.1(5)
C3 C4 H2 121.0
C5 C4 H2 121.0
C6 C5 C4 121.0(5)
C6 C5 H3 119.5
C4 C5 H3 119.5
C5 C6 C7 121.0(5)
C5 C6 H4 119.5
C7 C6 H4 119.5
C8 C7 C6 118.3(5)
C8 C7 H5 120.8
C6 C7 H5 120.8
C7 C8 N2 130.1(5)
C7 C8 C3 120.7(5)
N2 C8 C3 109.3(4)
N1 C9 P1 112.5(3)
N1 C9 H6 109.1
P1 C9 H6 109.1
N1 C9 H7 109.1
P1 C9 H7 109.1
H6 C9 H7 107.8
C12 C10 C11 108.9(4)
C12 C10 C13 107.9(4)
C11 C10 C13 108.2(4)
C12 C10 P1 114.8(3)
C11 C10 P1 109.8(3)
C13 C10 P1 106.9(3)
C10 C11 H8 109.5
C10 C11 H9 109.5
H8 C11 H9 109.5
C10 C11 H10 109.5
H8 C11 H10 109.5
H9 C11 H10 109.5
C10 C12 H11 109.5
C10 C12 H12 109.5
H11 C12 H12 109.5
C10 C12 H13 109.5
H11 C12 H13 109.5
H12 C12 H13 109.5
C10 C13 H14 109.5
C10 C13 H15 109.5
H14 C13 H15 109.5
C10 C13 H16 109.5
H14 C13 H16 109.5
H15 C13 H16 109.5
C16 C14 C15 109.2(4)
C16 C14 C17 105.8(4)
C15 C14 C17 107.5(4)
C16 C14 P1 114.2(3)
C15 C14 P1 111.2(3)
C17 C14 P1 108.6(3)
C14 C15 H17 109.5
C14 C15 H18 109.5
H17 C15 H18 109.5
C14 C15 H19 109.5
H17 C15 H19 109.5
H18 C15 H19 109.5
C14 C16 H20 109.5
C14 C16 H21 109.5
H20 C16 H21 109.5
C14 C16 H22 109.5
H20 C16 H22 109.5
H21 C16 H22 109.5
C14 C17 H23 109.5
C14 C17 H24 109.5
H23 C17 H24 109.5
C14 C17 H25 109.5
H23 C17 H25 109.5
H24 C17 H25 109.5
N2 C18 P2 113.4(3)
N2 C18 H26 108.9
P2 C18 H26 108.9
N2 C18 H27 108.9
P2 C18 H27 108.9
H26 C18 H27 107.7
C20 C19 C21 108.3(4)
C20 C19 C22 108.1(4)
C21 C19 C22 106.6(4)
C20 C19 P2 111.4(3)
C21 C19 P2 108.0(3)
C22 C19 P2 114.2(3)
C19 C20 H28 109.5
C19 C20 H29 109.5
H28 C20 H29 109.5
C19 C20 H30 109.5
H28 C20 H30 109.5
H29 C20 H30 109.5
C19 C21 H31 109.5
C19 C21 H32 109.5
H31 C21 H32 109.5
C19 C21 H33 109.5
H31 C21 H33 109.5
H32 C21 H33 109.5
C19 C22 H34 109.5
C19 C22 H35 109.5
H34 C22 H35 109.5
C19 C22 H36 109.5
H34 C22 H36 109.5
H35 C22 H36 109.5
C25 C23 C24 108.9(4)
C25 C23 C26 107.7(4)
C24 C23 C26 107.5(4)
C25 C23 P2 110.1(4)
C24 C23 P2 115.0(3)
C26 C23 P2 107.4(4)
C23 C24 H37 109.5
C23 C24 H38 109.5
H37 C24 H38 109.5
C23 C24 H39 109.5
H37 C24 H39 109.5
H38 C24 H39 109.5
C23 C25 H40 109.5
C23 C25 H41 109.5
H40 C25 H41 109.5
C23 C25 H42 109.5
H40 C25 H42 109.5
H41 C25 H42 109.5
C23 C26 H43 109.5
C23 C26 H44 109.5
H43 C26 H44 109.5
C23 C26 H45 109.5
H43 C26 H45 109.5
H44 C26 H45 109.5

loop_
_geom_bond_atom_site_label_1
_geom_bond_atom_site_label_2
_geom_bond_distance
Ru1 C1 1.859(6)
Ru1 C2 1.958(5)
Ru1 O1 2.159(3)
Ru1 P1 2.4059(15)
Ru1 P2 2.4166(14)
Ru1 B1 2.608(5)
Ru1 H1 1.60(4)
O1 B1 1.329(6)
B1 N2 1.450(6)
B1 N1 1.457(7)
N1 C3 1.406(6)
N1 C9 1.447(5)
N2 C8 1.400(6)
N2 C18 1.436(6)
P1 C10 1.895(4)
P1 C14 1.899(5)
P1 C9 1.901(5)
P2 C23 1.892(6)
P2 C18 1.896(5)
P2 C19 1.898(5)
C1 O2 1.145(6)
C2 O3 1.143(6)
C3 C4 1.377(7)
C3 C8 1.414(6)
C4 C5 1.409(6)
C4 H2 0.9500
C5 C6 1.377(7)
C5 H3 0.9500
C6 C7 1.400(7)
C6 H4 0.9500
C7 C8 1.381(6)
C7 H5 0.9500
C9 H6 0.9900
C9 H7 0.9900
C10 C12 1.535(7)
C10 C11 1.541(7)
C10 C13 1.543(6)
C11 H8 0.9800
C11 H9 0.9800
C11 H10 0.9800
C12 H11 0.9800
C12 H12 0.9800
C12 H13 0.9800
C13 H14 0.9800
C13 H15 0.9800
C13 H16 0.9800
C14 C16 1.538(7)
C14 C15 1.540(6)
C14 C17 1.546(6)
C15 H17 0.9800
C15 H18 0.9800
C15 H19 0.9800
C16 H20 0.9800
C16 H21 0.9800
C16 H22 0.9800
C17 H23 0.9800
C17 H24 0.9800
C17 H25 0.9800
C18 H26 0.9900
C18 H27 0.9900
C19 C20 1.533(7)
C19 C21 1.539(7)
C19 C22 1.550(6)
C20 H28 0.9800
C20 H29 0.9800
C20 H30 0.9800
C21 H31 0.9800
C21 H32 0.9800
C21 H33 0.9800
C22 H34 0.9800
C22 H35 0.9800
C22 H36 0.9800
C23 C25 1.530(7)
C23 C24 1.536(6)
C23 C26 1.546(6)
C24 H37 0.9800
C24 H38 0.9800
C24 H39 0.9800
C25 H40 0.9800
C25 H41 0.9800
C25 H42 0.9800
C26 H43 0.9800
C26 H44 0.9800
C26 H45 0.9800

loop_
_geom_torsion_atom_site_label_1
_geom_torsion_atom_site_label_2
_geom_torsion_atom_site_label_3
_geom_torsion_atom_site_label_4
_geom_torsion
Ru1 O1 B1 N2 -86.4(5)
Ru1 O1 B1 N1 87.5(5)
O1 B1 N1 C3 -167.5(5)
N2 B1 N1 C3 7.5(5)
Ru1 B1 N1 C3 -107.4(3)
O1 B1 N1 C9 -15.8(7)
N2 B1 N1 C9 159.2(4)
Ru1 B1 N1 C9 44.3(4)
O1 B1 N2 C8 167.4(5)
N1 B1 N2 C8 -7.6(5)
Ru1 B1 N2 C8 107.5(4)
O1 B1 N2 C18 14.4(7)
N1 B1 N2 C18 -160.5(4)
Ru1 B1 N2 C18 -45.4(5)
C9 N1 C3 C4 27.4(8)
B1 N1 C3 C4 177.1(5)
C9 N1 C3 C8 -154.3(4)
B1 N1 C3 C8 -4.6(5)
N1 C3 C4 C5 178.5(4)
C8 C3 C4 C5 0.3(7)
C3 C4 C5 C6 0.3(7)
C4 C5 C6 C7 -0.7(8)
C5 C6 C7 C8 0.5(8)
C6 C7 C8 N2 -178.5(5)
C6 C7 C8 C3 0.1(7)
C18 N2 C8 C7 -25.6(8)
B1 N2 C8 C7 -176.4(5)
C18 N2 C8 C3 155.8(4)
B1 N2 C8 C3 5.0(5)
C4 C3 C8 C7 -0.5(7)
N1 C3 C8 C7 -179.0(4)
C4 C3 C8 N2 178.3(4)
N1 C3 C8 N2 -0.2(5)
C3 N1 C9 P1 102.1(4)
B1 N1 C9 P1 -44.5(5)
C14 P1 C10 C12 -45.9(4)
C9 P1 C10 C12 63.4(4)
Ru1 P1 C10 C12 179.8(3)
C14 P1 C10 C11 77.3(4)
C9 P1 C10 C11 -173.5(3)
Ru1 P1 C10 C11 -57.1(4)
C14 P1 C10 C13 -165.5(3)
C9 P1 C10 C13 -56.3(4)
Ru1 P1 C10 C13 60.1(4)
C10 P1 C14 C16 70.8(4)
C9 P1 C14 C16 -38.8(4)
Ru1 P1 C14 C16 -155.8(3)
C10 P1 C14 C15 -53.4(4)
C9 P1 C14 C15 -163.0(3)
Ru1 P1 C14 C15 80.0(3)
C10 P1 C14 C17 -171.5(3)
C9 P1 C14 C17 78.9(4)
Ru1 P1 C14 C17 -38.0(4)
C8 N2 C18 P2 -104.7(5)
B1 N2 C18 P2 43.1(5)
C23 P2 C18 N2 -137.5(3)
C19 P2 C18 N2 107.3(4)
Ru1 P2 C18 N2 -15.7(4)
C23 P2 C19 C20 57.1(4)
C18 P2 C19 C20 167.2(4)
Ru1 P2 C19 C20 -76.4(4)
C23 P2 C19 C21 175.9(3)
C18 P2 C19 C21 -73.9(4)
Ru1 P2 C19 C21 42.5(4)
C23 P2 C19 C22 -65.8(4)
C18 P2 C19 C22 44.4(4)
Ru1 P2 C19 C22 160.8(3)
C18 P2 C23 C25 172.4(3)
C19 P2 C23 C25 -77.5(4)
Ru1 P2 C23 C25 56.5(3)
C18 P2 C23 C24 -64.1(4)
C19 P2 C23 C24 46.0(4)
Ru1 P2 C23 C24 -179.9(3)
C18 P2 C23 C26 55.5(4)
C19 P2 C23 C26 165.5(3)
Ru1 P2 C23 C26 -60.4(4)
N2 B1 O1 Ru1 -86.4(5)
